data_7004461
loop_
_publ_author_name
'Sarju, Julien'
'Arbour, Jannine'
'Sayer, James'
'Rohrmoser, Benjamin'
'Scherer, Wolfgang'
'Wagner, Gabriele'

_publ_section_title
;
 Synthesis and characterisation of mixed ligand Pt(ii) and Pt(iv)
 oxadiazoline complexes
;
_journal_issue 39
_journal_name_full 'Dalton Transactions'
_journal_page_first 5302
_journal_page_last 5312
_journal_paper_doi 10.1039/b807410k
_journal_year 2008
_chemical_compound_source 'see text'
_chemical_formula_moiety 'C20 H19 Cl2 N3 O Pt'
_chemical_formula_sum 'C20 H19 Cl2 N3 O Pt'
_chemical_formula_weight 583.36
_chemical_name_systematic ?
_space_group_IT_number 14
_symmetry_cell_setting monoclinic
_symmetry_Int_Tables_number 14
_symmetry_space_group_name_Hall '-P 2ybc'
_symmetry_space_group_name_H-M 'P 1 21/c 1'
_atom_sites_solution_hydrogens geom
_atom_sites_solution_primary direct
_atom_sites_solution_secondary difmap
_cell_angle_alpha 90
_cell_angle_beta 113.062(4)
_cell_angle_gamma 90
_cell_formula_units_Z 4
_cell_length_a 16.4796(10)
_cell_length_b 8.9290(6)
_cell_length_c 15.4594(10)
_cell_measurement_reflns_used 23750
_cell_measurement_temperature 295
_cell_measurement_theta_max 30.71
_cell_measurement_theta_min 2.28
_cell_volume 2093.0(2)
_computing_cell_refinement 'X-Area, (STOE&Cie, 2006)'
_computing_data_collection 'X-Area, (STOE&Cie, 2006)'
_computing_data_reduction 'SORTAV, (Blessing 1995)'
_computing_molecular_graphics 'PLATON (Spek, 2003)'
_computing_publication_material 'PLATON (Spek, 2003)'
_computing_structure_refinement 'SHELXL-97 (Sheldrick, 1997)'
_computing_structure_solution 'SIR92 (Altomare (1993)'
_diffrn_ambient_temperature 295
_diffrn_detector_area_resol_mean 6.67
_diffrn_measured_fraction_theta_full 0.98
_diffrn_measured_fraction_theta_max 0.98
_diffrn_measurement_device_type 'STOE IPDS II'
_diffrn_measurement_method 'rotation method'
_diffrn_radiation_monochromator 'plane graphite'
_diffrn_radiation_probe x-ray
_diffrn_radiation_source 'sealed X-ray tube,12x0.4mmlong-finefocus'
_diffrn_radiation_type MoK\a
_diffrn_radiation_wavelength 0.71073
_diffrn_reflns_av_R_equivalents 0.0415
_diffrn_reflns_av_sigmaI/netI 0.0393
_diffrn_reflns_limit_h_max 20
_diffrn_reflns_limit_h_min -20
_diffrn_reflns_limit_k_max 11
_diffrn_reflns_limit_k_min -11
_diffrn_reflns_limit_l_max 19
_diffrn_reflns_limit_l_min -19
_diffrn_reflns_number 13473
_diffrn_reflns_reduction_process
;
;
_diffrn_reflns_theta_full 26.37
_diffrn_reflns_theta_max 26.37
_diffrn_reflns_theta_min 2.64
_exptl_absorpt_coefficient_mu 6.974
_exptl_absorpt_correction_T_max 0.45
_exptl_absorpt_correction_T_min 0.27
_exptl_absorpt_correction_type multi-scan
_exptl_absorpt_process_details
;
A multi-scan absorption correction was performed using 'Sortav'
R. H. Blessing Acta Crystallogr. 1995, A51, 33-37.
;
_exptl_crystal_colour yellow
_exptl_crystal_density_diffrn 1.851
_exptl_crystal_density_method 'Not Measured'
_exptl_crystal_description fragment
_exptl_crystal_F_000 1120
_exptl_crystal_size_max 0.20
_exptl_crystal_size_mid 0.15
_exptl_crystal_size_min 0.12
_refine_diff_density_max 1.415
_refine_diff_density_min -0.947
_refine_diff_density_rms 0.116
_refine_ls_extinction_method none
_refine_ls_goodness_of_fit_ref 1.082
_refine_ls_hydrogen_treatment constr
_refine_ls_matrix_type full
_refine_ls_number_parameters 244
_refine_ls_number_reflns 4222
_refine_ls_number_restraints 0
_refine_ls_restrained_S_all 1.082
_refine_ls_R_factor_all 0.0486
_refine_ls_R_factor_gt 0.0356
_refine_ls_shift/su_max 0.000
_refine_ls_shift/su_mean 0.000
_refine_ls_structure_factor_coef Fsqd
_refine_ls_weighting_details
;
'w=1/sigma^2(Fo)^2 + (0.042*P)^2 where P=(Max(Fo^2,0) + 2*Fc^2)/3'
;
_refine_ls_weighting_scheme sigma
_refine_ls_wR_factor_gt 0.0747
_refine_ls_wR_factor_ref 0.0788
_reflns_number_gt 3504
_reflns_number_total 4222
_reflns_threshold_expression I>2\s(I)
_cod_data_source_file b807410k.txt
_cod_data_source_block ptcl2
_cod_depositor_comments
;
The following automatic conversions were performed:
'_symmetry_cell_setting' value 'Monoclinic' changed to 'monoclinic'
according to '/home/saulius/struct/CIF-dictionaries/cif_core.dic'
dictionary named 'cif_core.dic' version 2.4.1 from 2010-06-29.

Automatic conversion script
Id: cif_fix_enum 1527 2010-12-29 10:47:43Z saulius 
;
_cod_original_sg_symbol_H-M 'P 21/c'
_cod_database_code 7004461

loop_
_symmetry_equiv_pos_site_id
_symmetry_equiv_pos_as_xyz
1 x,y,z
2 -x,1/2+y,1/2-z
3 -x,-y,-z
4 x,1/2-y,1/2+z

loop_
_atom_site_aniso_label
_atom_site_aniso_U_11
_atom_site_aniso_U_22
_atom_site_aniso_U_33
_atom_site_aniso_U_23
_atom_site_aniso_U_13
_atom_site_aniso_U_12
Pt1 0.0388(1) 0.0525(1) 0.0437(1) 0.0054(1) 0.0166(1) 0.0107(1)
Cl1 0.0513(8) 0.0706(10) 0.0643(9) 0.0134(7) 0.0235(7) 0.0005(7)
Cl2 0.0574(9) 0.1016(13) 0.0722(10) 0.0321(10) 0.0351(8) 0.0178(9)
O1 0.044(2) 0.065(3) 0.053(2) 0.0063(19) 0.0170(19) 0.0121(19)
N1 0.036(2) 0.047(3) 0.048(2) 0.0052(18) 0.0155(19) 0.0103(19)
N2 0.041(3) 0.063(3) 0.053(3) 0.003(2) 0.017(2) 0.010(2)
N3 0.045(2) 0.057(3) 0.044(2) 0.006(2) 0.015(2) 0.012(2)
C1 0.063(4) 0.138(8) 0.048(3) 0.015(4) 0.012(3) 0.031(5)
C2 0.038(3) 0.047(3) 0.051(3) 0.009(2) 0.016(3) 0.003(2)
C3 0.040(3) 0.058(3) 0.044(3) 0.004(2) 0.016(2) 0.005(2)
C4 0.045(3) 0.049(3) 0.054(3) 0.010(2) 0.021(3) 0.010(2)
C5 0.051(4) 0.066(4) 0.070(4) 0.009(3) 0.029(3) 0.010(3)
C6 0.070(5) 0.089(5) 0.089(5) 0.006(4) 0.050(5) 0.022(4)
C7 0.099(6) 0.081(5) 0.072(5) 0.004(4) 0.049(5) 0.032(5)
C8 0.086(5) 0.074(5) 0.065(4) -0.003(4) 0.025(4) 0.019(4)
C9 0.058(4) 0.071(4) 0.063(4) 0.001(3) 0.022(3) 0.017(3)
C10 0.049(3) 0.063(4) 0.043(3) -0.001(3) 0.016(3) 0.013(3)
C11 0.052(4) 0.082(5) 0.074(4) -0.021(4) 0.018(3) 0.016(3)
C12 0.071(5) 0.113(8) 0.083(5) -0.032(5) 0.006(4) 0.042(5)
C13 0.126(9) 0.075(5) 0.076(5) 0.008(5) 0.003(6) 0.049(6)
C14 0.121(8) 0.066(6) 0.088(6) 0.015(4) 0.044(6) 0.011(5)
C15 0.078(5) 0.075(5) 0.080(5) 0.018(4) 0.042(4) 0.015(4)
C16 0.047(3) 0.060(4) 0.050(3) 0.008(3) 0.021(3) 0.006(3)
C17 0.046(3) 0.071(4) 0.070(4) 0.023(3) 0.021(3) 0.013(3)
C18 0.056(4) 0.080(5) 0.064(4) 0.013(4) 0.006(3) -0.001(4)
C19 0.087(6) 0.100(6) 0.051(4) -0.006(4) 0.008(4) 0.003(5)
C20 0.070(4) 0.077(5) 0.052(3) -0.008(3) 0.015(3) 0.015(4)

loop_
_atom_site_label
_atom_site_type_symbol
_atom_site_thermal_displace_type
_atom_site_fract_x
_atom_site_fract_y
_atom_site_fract_z
_atom_site_occupancy
_atom_site_U_iso_or_equiv
_atom_site_calc_flag
_atom_site_refinement_flags
Pt1 Pt Uani 0.17010(1) 0.22220(3) 0.18745(1) 1.000 0.0449(1) . .
Cl1 Cl Uani 0.09561(10) 0.09872(19) 0.26555(12) 1.000 0.0618(5) . .
Cl2 Cl Uani 0.24478(12) 0.3418(2) 0.10944(13) 1.000 0.0741(6) . .
O1 O Uani 0.4191(3) 0.1226(5) 0.3939(3) 1.000 0.0546(14) . .
N1 N Uani 0.2849(3) 0.1910(5) 0.2981(3) 1.000 0.0440(14) . .
N2 N Uani 0.3971(3) 0.2553(6) 0.4391(4) 1.000 0.0528(17) . .
N3 N Uani 0.0551(3) 0.2605(5) 0.0795(3) 1.000 0.0494(14) . .
C1 C Uani 0.4248(5) 0.2158(11) 0.5383(5) 1.000 0.086(3) . .
C2 C Uani 0.3532(4) 0.1123(6) 0.3088(4) 1.000 0.0458(17) . .
C3 C Uani 0.3005(4) 0.2689(7) 0.3889(4) 1.000 0.0475(17) . .
C4 C Uani 0.3700(4) 0.0132(6) 0.2424(4) 1.000 0.0488(17) . .
C5 C Uani 0.4569(4) -0.0147(8) 0.2538(5) 1.000 0.061(2) . .
C6 C Uani 0.4749(5) -0.1087(9) 0.1931(6) 1.000 0.077(3) . .
C7 C Uani 0.4081(6) -0.1717(10) 0.1201(6) 1.000 0.079(3) . .
C8 C Uani 0.3216(6) -0.1446(9) 0.1059(5) 1.000 0.076(3) . .
C9 C Uani 0.3023(5) -0.0539(8) 0.1683(5) 1.000 0.065(2) . .
C10 C Uani 0.2723(4) 0.4303(7) 0.3759(4) 1.000 0.0523(19) . .
C11 C Uani 0.1874(5) 0.4666(9) 0.3662(5) 1.000 0.071(3) . .
C12 C Uani 0.1580(6) 0.6140(13) 0.3478(6) 1.000 0.097(4) . .
C13 C Uani 0.2137(9) 0.7222(12) 0.3427(7) 1.000 0.104(4) . .
C14 C Uani 0.2981(7) 0.6890(10) 0.3542(7) 1.000 0.091(4) . .
C15 C Uani 0.3271(6) 0.5433(9) 0.3707(6) 1.000 0.074(3) . .
C16 C Uani -0.0057(4) 0.3505(7) 0.0896(4) 1.000 0.0517(19) . .
C17 C Uani -0.0836(4) 0.3851(8) 0.0172(5) 1.000 0.063(2) . .
C18 C Uani -0.1027(5) 0.3237(9) -0.0707(5) 1.000 0.072(3) . .
C19 C Uani -0.0417(6) 0.2299(10) -0.0824(5) 1.000 0.085(3) . .
C20 C Uani 0.0369(5) 0.1990(8) -0.0062(5) 1.000 0.069(2) . .
H1A H Uiso 0.48790 0.20870 0.56670 1.000 0.1290 calc R
H1B H Uiso 0.39950 0.12110 0.54350 1.000 0.1290 calc R
H1C H Uiso 0.40520 0.29150 0.56980 1.000 0.1290 calc R
H3 H Uiso 0.27050 0.21540 0.42320 1.000 0.0570 calc R
H5 H Uiso 0.50300 0.03050 0.30290 1.000 0.0730 calc R
H6 H Uiso 0.53300 -0.12900 0.20220 1.000 0.0920 calc R
H7 H Uiso 0.42090 -0.23420 0.07900 1.000 0.0950 calc R
H8 H Uiso 0.27620 -0.18680 0.05460 1.000 0.0920 calc R
H9 H Uiso 0.24400 -0.03850 0.16040 1.000 0.0770 calc R
H11 H Uiso 0.15000 0.39270 0.37190 1.000 0.0860 calc R
H12 H Uiso 0.10040 0.63820 0.33900 1.000 0.1160 calc R
H13 H Uiso 0.19400 0.82060 0.33130 1.000 0.1250 calc R
H14 H Uiso 0.33580 0.76440 0.35090 1.000 0.1090 calc R
H15 H Uiso 0.38470 0.52070 0.37840 1.000 0.0890 calc R
H16 H Uiso 0.00560 0.39120 0.14850 1.000 0.0630 calc R
H17 H Uiso -0.12350 0.44950 0.02710 1.000 0.0750 calc R
H18 H Uiso -0.15550 0.34550 -0.12070 1.000 0.0870 calc R
H19 H Uiso -0.05280 0.18710 -0.14080 1.000 0.1020 calc R
H20 H Uiso 0.07780 0.13480 -0.01440 1.000 0.0830 calc R

loop_
_atom_type_symbol
_atom_type_description
_atom_type_scat_dispersion_real
_atom_type_scat_dispersion_imag
_atom_type_scat_source
Pt Pt -1.7033 8.3905 'International Tables Vol C Tables 4.2.6.8 and 6.1.1.4'
O O 0.0106 0.0060 'International Tables Vol C Tables 4.2.6.8 and 6.1.1.4'
N N 0.0061 0.0033 'International Tables Vol C Tables 4.2.6.8 and 6.1.1.4'
Cl Cl 0.1484 0.1585 'International Tables Vol C Tables 4.2.6.8 and 6.1.1.4'
H H 0.0000 0.0000 'International Tables Vol C Tables 4.2.6.8 and 6.1.1.4'
C C 0.0033 0.0016 'International Tables Vol C Tables 4.2.6.8 and 6.1.1.4'

loop_
_geom_angle_atom_site_label_1
_geom_angle_atom_site_label_2
_geom_angle_atom_site_label_3
_geom_angle
_geom_angle_site_symmetry_1
_geom_angle_site_symmetry_2
_geom_angle_site_symmetry_3
_geom_angle_publ_flag
Cl1 Pt1 Cl2 179.22(6) . . . yes
Cl1 Pt1 N1 90.27(15) . . . yes
Cl1 Pt1 N3 89.65(15) . . . yes
Cl2 Pt1 N1 89.54(15) . . . yes
Cl2 Pt1 N3 90.56(15) . . . yes
N1 Pt1 N3 177.83(18) . . . yes
N2 O1 C2 105.2(5) . . . yes
Pt1 N1 C2 132.2(4) . . . yes
Pt1 N1 C3 119.5(4) . . . yes
C2 N1 C3 108.3(5) . . . yes
O1 N2 C1 105.5(5) . . . yes
O1 N2 C3 103.2(5) . . . yes
C1 N2 C3 113.6(6) . . . yes
Pt1 N3 C16 120.8(4) . . . yes
Pt1 N3 C20 121.3(5) . . . yes
C16 N3 C20 117.9(5) . . . yes
O1 C2 N1 114.9(5) . . . yes
O1 C2 C4 115.3(6) . . . yes
N1 C2 C4 129.8(5) . . . yes
N1 C3 N2 102.0(5) . . . yes
N1 C3 C10 112.9(5) . . . yes
N2 C3 C10 111.2(5) . . . yes
C2 C4 C5 119.1(6) . . . no
C2 C4 C9 122.0(7) . . . no
C5 C4 C9 118.8(6) . . . no
C4 C5 C6 120.5(7) . . . no
C5 C6 C7 120.1(8) . . . no
C6 C7 C8 120.9(8) . . . no
C7 C8 C9 119.8(8) . . . no
C4 C9 C8 119.9(8) . . . no
C3 C10 C11 119.0(6) . . . no
C3 C10 C15 122.3(7) . . . no
C11 C10 C15 118.7(7) . . . no
C10 C11 C12 119.9(8) . . . no
C11 C12 C13 119.7(10) . . . no
C12 C13 C14 121.1(10) . . . no
C13 C14 C15 119.5(10) . . . no
C10 C15 C14 121.1(9) . . . no
N3 C16 C17 123.0(6) . . . yes
C16 C17 C18 119.6(7) . . . no
C17 C18 C19 118.3(7) . . . no
C18 C19 C20 119.7(7) . . . no
N3 C20 C19 121.5(7) . . . yes
N2 C1 H1A 109.00 . . . no
N2 C1 H1B 109.00 . . . no
N2 C1 H1C 109.00 . . . no
H1A C1 H1B 109.00 . . . no
H1A C1 H1C 110.00 . . . no
H1B C1 H1C 110.00 . . . no
N1 C3 H3 110.00 . . . no
N2 C3 H3 110.00 . . . no
C10 C3 H3 110.00 . . . no
C4 C5 H5 120.00 . . . no
C6 C5 H5 120.00 . . . no
C5 C6 H6 120.00 . . . no
C7 C6 H6 120.00 . . . no
C6 C7 H7 119.00 . . . no
C8 C7 H7 120.00 . . . no
C7 C8 H8 120.00 . . . no
C9 C8 H8 120.00 . . . no
C4 C9 H9 120.00 . . . no
C8 C9 H9 120.00 . . . no
C10 C11 H11 120.00 . . . no
C12 C11 H11 120.00 . . . no
C11 C12 H12 120.00 . . . no
C13 C12 H12 120.00 . . . no
C12 C13 H13 119.00 . . . no
C14 C13 H13 120.00 . . . no
C13 C14 H14 120.00 . . . no
C15 C14 H14 120.00 . . . no
C10 C15 H15 120.00 . . . no
C14 C15 H15 119.00 . . . no
N3 C16 H16 118.00 . . . no
C17 C16 H16 119.00 . . . no
C16 C17 H17 120.00 . . . no
C18 C17 H17 120.00 . . . no
C17 C18 H18 121.00 . . . no
C19 C18 H18 121.00 . . . no
C18 C19 H19 120.00 . . . no
C20 C19 H19 120.00 . . . no
N3 C20 H20 119.00 . . . no
C19 C20 H20 119.00 . . . no

loop_
_geom_bond_atom_site_label_1
_geom_bond_atom_site_label_2
_geom_bond_distance
_geom_bond_site_symmetry_1
_geom_bond_site_symmetry_2
_geom_bond_publ_flag
Pt1 Cl1 2.3111(18) . . yes
Pt1 Cl2 2.296(2) . . yes
Pt1 N1 2.012(5) . . yes
Pt1 N3 2.004(5) . . yes
O1 N2 1.491(7) . . yes
O1 C2 1.341(7) . . yes
N1 C2 1.282(8) . . yes
N1 C3 1.496(7) . . yes
N2 C1 1.462(9) . . yes
N2 C3 1.478(9) . . yes
N3 C16 1.340(8) . . yes
N3 C20 1.355(8) . . yes
C2 C4 1.462(8) . . no
C3 C10 1.503(9) . . no
C4 C5 1.395(10) . . no
C4 C9 1.384(10) . . no
C5 C6 1.375(11) . . no
C6 C7 1.352(13) . . no
C7 C8 1.376(15) . . no
C8 C9 1.389(11) . . no
C10 C11 1.386(11) . . no
C10 C15 1.377(11) . . no
C11 C12 1.393(14) . . no
C12 C13 1.356(17) . . no
C13 C14 1.364(19) . . no
C14 C15 1.375(12) . . no
C16 C17 1.368(10) . . no
C17 C18 1.382(10) . . no
C18 C19 1.374(13) . . no
C19 C20 1.395(11) . . no
C1 H1A 0.9600 . . no
C1 H1B 0.9600 . . no
C1 H1C 0.9600 . . no
C3 H3 0.9800 . . no
C5 H5 0.9300 . . no
C6 H6 0.9300 . . no
C7 H7 0.9300 . . no
C8 H8 0.9300 . . no
C9 H9 0.9300 . . no
C11 H11 0.9300 . . no
C12 H12 0.9300 . . no
C13 H13 0.9300 . . no
C14 H14 0.9300 . . no
C15 H15 0.9300 . . no
C16 H16 0.9300 . . no
C17 H17 0.9300 . . no
C18 H18 0.9300 . . no
C19 H19 0.9300 . . no
C20 H20 0.9300 . . no

loop_
_geom_contact_atom_site_label_1
_geom_contact_atom_site_label_2
_geom_contact_distance
_geom_contact_site_symmetry_1
_geom_contact_site_symmetry_2
_geom_contact_publ_flag
Pt1 C9 3.379(8) . . no
Pt1 C11 3.444(8) . . no
Pt1 C15 4.147(9) . . no
Pt1 H9 2.7300 . . no
Pt1 H11 3.3600 . . no
Cl1 N1 3.071(5) . . no
Cl1 N3 3.050(5) . . no
Cl1 C3 3.507(7) . . no
Cl1 C16 3.418(6) . . no
Cl2 N3 3.063(6) . . no
Cl2 C2 3.546(6) . . no
Cl2 C20 3.429(8) . . no
Cl2 C17 3.572(7) . 3_565 no
Cl2 C1 3.582(9) . 4_554 no
Cl2 N1 3.041(5) . . no
Cl1 H16 3.1200 . 2_545 no
Cl1 H3 3.1400 . . no
Cl1 H11 3.0400 . . no
Cl1 H13 2.9200 . 1_545 no
Cl1 H12 3.0100 . 2_545 no
Cl1 H19 3.1100 . 3_555 no
Cl2 H17 2.9400 . 3_565 no
Cl2 H1B 3.1100 . 4_554 no
Cl2 H3 3.1100 . 4_554 no
O1 N1 2.212(7) . . no
O1 H5 2.4700 . . no
O1 H7 2.8100 . 2_655 no
N1 Cl1 3.071(5) . . no
N1 Cl2 3.041(5) . . no
N1 N2 2.311(7) . . no
N2 N1 2.311(7) . . no
N3 Cl1 3.050(5) . . no
N3 Cl2 3.063(6) . . no
N1 H9 2.8400 . . no
N2 H15 2.5300 . . no
C1 C5 3.528(11) . 3_656 no
C1 Cl2 3.582(9) . 4_555 no
C5 C1 3.528(11) . 3_656 no
C9 Pt1 3.379(8) . . no
C11 Pt1 3.444(8) . . no
C15 Pt1 4.147(9) . . no
C16 C17 3.517(10) . 3_565 no
C16 C18 3.485(11) . 3_565 no
C17 Cl2 3.572(7) . 3_565 no
C17 C16 3.517(10) . 3_565 no
C18 C16 3.485(11) . 3_565 no
C2 H6 3.0200 . 2_655 no
C4 H14 2.9700 . 1_545 no
C5 H1A 3.0900 . 3_656 no
C7 H5 3.0400 . 2_645 no
C12 H8 3.0900 . 4_555 no
C13 H8 3.0400 . 4_555 no
C16 H12 2.9300 . 2_545 no
H1A C5 3.0900 . 3_656 no
H1B H3 2.3600 . . no
H1B Cl2 3.1100 . 4_555 no
H1C H3 2.5700 . . no
H3 Cl1 3.1400 . . no
H3 H1B 2.3600 . . no
H3 H1C 2.5700 . . no
H3 H11 2.4200 . . no
H3 Cl2 3.1100 . 4_555 no
H5 O1 2.4700 . . no
H5 C7 3.0400 . 2_655 no
H6 C2 3.0200 . 2_645 no
H6 H15 2.5500 . 2_645 no
H7 O1 2.8100 . 2_645 no
H8 C12 3.0900 . 4_554 no
H8 C13 3.0400 . 4_554 no
H9 Pt1 2.7300 . . no
H9 N1 2.8400 . . no
H11 Pt1 3.3600 . . no
H11 Cl1 3.0400 . . no
H11 H3 2.4200 . . no
H11 H20 2.4900 . 4_555 no
H12 Cl1 3.0100 . 2_555 no
H12 C16 2.9300 . 2_555 no
H13 Cl1 2.9200 . 1_565 no
H14 C4 2.9700 . 1_565 no
H15 N2 2.5300 . . no
H15 H6 2.5500 . 2_655 no
H16 Cl1 3.1200 . 2_555 no
H17 Cl2 2.9400 . 3_565 no
H19 Cl1 3.1100 . 3_555 no
H20 H11 2.4900 . 4_554 no

loop_
_geom_hbond_atom_site_label_D
_geom_hbond_atom_site_label_H
_geom_hbond_atom_site_label_A
_geom_hbond_distance_DH
_geom_hbond_distance_HA
_geom_hbond_distance_DA
_geom_hbond_angle_DHA
_geom_hbond_site_symmetry_A
_geom_hbond_publ_flag
C15 H15 N2 0.9300 2.5300 2.847(10) 100.00 . yes

loop_
_geom_torsion_atom_site_label_1
_geom_torsion_atom_site_label_2
_geom_torsion_atom_site_label_3
_geom_torsion_atom_site_label_4
_geom_torsion
_geom_torsion_site_symmetry_1
_geom_torsion_site_symmetry_2
_geom_torsion_site_symmetry_3
_geom_torsion_site_symmetry_4
_geom_torsion_publ_flag
Cl1 Pt1 N1 C2 112.8(5) . . . . no
Cl1 Pt1 N1 C3 -67.0(4) . . . . no
Cl2 Pt1 N1 C2 -66.4(5) . . . . no
Cl2 Pt1 N1 C3 113.7(4) . . . . no
Cl1 Pt1 N3 C16 66.3(5) . . . . no
Cl1 Pt1 N3 C20 -115.0(5) . . . . no
Cl2 Pt1 N3 C16 -114.5(5) . . . . no
Cl2 Pt1 N3 C20 64.2(5) . . . . no
C2 O1 N2 C1 143.0(6) . . . . no
C2 O1 N2 C3 23.5(6) . . . . no
N2 O1 C2 N1 -14.1(7) . . . . no
N2 O1 C2 C4 165.9(5) . . . . no
Pt1 N1 C2 O1 178.5(4) . . . . no
Pt1 N1 C2 C4 -1.6(10) . . . . no
C3 N1 C2 O1 -1.7(7) . . . . no
C3 N1 C2 C4 178.3(6) . . . . no
Pt1 N1 C3 N2 -163.5(4) . . . . no
Pt1 N1 C3 C10 -44.0(7) . . . . no
C2 N1 C3 N2 16.7(6) . . . . no
C2 N1 C3 C10 136.1(6) . . . . no
O1 N2 C3 N1 -23.5(5) . . . . no
O1 N2 C3 C10 -144.2(5) . . . . no
C1 N2 C3 N1 -137.2(6) . . . . no
C1 N2 C3 C10 102.2(7) . . . . no
Pt1 N3 C16 C17 177.2(5) . . . . no
C20 N3 C16 C17 -1.5(9) . . . . no
Pt1 N3 C20 C19 -177.6(6) . . . . no
C16 N3 C20 C19 1.2(10) . . . . no
O1 C2 C4 C5 -24.9(8) . . . . no
O1 C2 C4 C9 155.2(6) . . . . no
N1 C2 C4 C5 155.1(7) . . . . no
N1 C2 C4 C9 -24.8(10) . . . . no
N1 C3 C10 C11 91.7(7) . . . . no
N1 C3 C10 C15 -86.5(8) . . . . no
N2 C3 C10 C11 -154.3(6) . . . . no
N2 C3 C10 C15 27.5(8) . . . . no
C2 C4 C5 C6 179.3(6) . . . . no
C9 C4 C5 C6 -0.8(10) . . . . no
C2 C4 C9 C8 178.6(6) . . . . no
C5 C4 C9 C8 -1.3(10) . . . . no
C4 C5 C6 C7 1.8(12) . . . . no
C5 C6 C7 C8 -0.8(13) . . . . no
C6 C7 C8 C9 -1.4(13) . . . . no
C7 C8 C9 C4 2.4(11) . . . . no
C3 C10 C11 C12 -175.7(6) . . . . no
C15 C10 C11 C12 2.6(10) . . . . no
C3 C10 C15 C14 176.8(7) . . . . no
C11 C10 C15 C14 -1.4(11) . . . . no
C10 C11 C12 C13 -2.3(12) . . . . no
C11 C12 C13 C14 0.8(14) . . . . no
C12 C13 C14 C15 0.4(15) . . . . no
C13 C14 C15 C10 -0.1(14) . . . . no
N3 C16 C17 C18 1.2(11) . . . . no
C16 C17 C18 C19 -0.5(12) . . . . no
C17 C18 C19 C20 0.2(13) . . . . no
C18 C19 C20 N3 -0.6(13) . . . . no
